data_2222078
loop_
_publ_author_name
'Wang, Yan-Qin'
'Weng, Jia-Bao'

_publ_section_title
;
 <i>cis</i>-Cyclohexane-1,4-dicarboxylic acid
;
_journal_coeditor_code IS2399
_journal_issue 6
_journal_name_full 'Acta Crystallographica Section E'
_journal_page_first o1293
_journal_paper_doi 10.1107/S1600536809016110
_journal_volume 65
_journal_year 2009
_chemical_formula_iupac 'C8 H12 O4'
_chemical_formula_moiety 'C8 H12 O4'
_chemical_formula_sum 'C8 H12 O4'
_chemical_formula_weight 172.18
_chemical_name_systematic
;
<i>cis</i>-Cyclohexane-1,4-dicarboxylic acid
;
_space_group_IT_number 2
_symmetry_cell_setting triclinic
_symmetry_space_group_name_Hall '-P 1'
_symmetry_space_group_name_H-M 'P -1'
_atom_sites_solution_hydrogens geom
_atom_sites_solution_primary direct
_atom_sites_solution_secondary difmap
_cell_angle_alpha 82.505(10)
_cell_angle_beta 80.309(11)
_cell_angle_gamma 81.875(10)
_cell_formula_units_Z 2
_cell_length_a 5.2912(6)
_cell_length_b 6.2611(6)
_cell_length_c 13.1851(18)
_cell_measurement_reflns_used 3560
_cell_measurement_temperature 296(2)
_cell_measurement_theta_max 26.9
_cell_measurement_theta_min 2.6
_cell_volume 423.70(9)
_computing_cell_refinement 'SAINT-Plus (Bruker, 2007)'
_computing_data_collection 'SMART (Bruker, 2007)'
_computing_data_reduction 'SAINT-Plus (Bruker, 2007)'
_computing_molecular_graphics 'SHELXTL (Sheldrick, 2008)'
_computing_publication_material 'SHELXTL (Sheldrick, 2008)'
_computing_structure_refinement 'SHELXL97 (Sheldrick, 2008)'
_computing_structure_solution 'SHELXS97 (Sheldrick, 2008)'
_diffrn_ambient_temperature 296(2)
_diffrn_measured_fraction_theta_full 0.993
_diffrn_measured_fraction_theta_max 0.993
_diffrn_measurement_device_type 'Bruker SMART CCD area-detector'
_diffrn_measurement_method '\f and \w'
_diffrn_radiation_monochromator graphite
_diffrn_radiation_source 'fine-focus sealed tube'
_diffrn_radiation_type MoK\a
_diffrn_radiation_wavelength 0.71073
_diffrn_reflns_av_R_equivalents 0.0384
_diffrn_reflns_av_sigmaI/netI 0.0348
_diffrn_reflns_limit_h_max 6
_diffrn_reflns_limit_h_min -6
_diffrn_reflns_limit_k_max 8
_diffrn_reflns_limit_k_min -7
_diffrn_reflns_limit_l_max 17
_diffrn_reflns_limit_l_min -17
_diffrn_reflns_number 9807
_diffrn_reflns_theta_full 27.5
_diffrn_reflns_theta_max 27.5
_diffrn_reflns_theta_min 3.5
_diffrn_standards_decay_% 0
_diffrn_standards_interval_count 0
_diffrn_standards_number 0
_exptl_absorpt_coefficient_mu 0.108
_exptl_absorpt_correction_T_max 0.989
_exptl_absorpt_correction_T_min 0.979
_exptl_absorpt_correction_type multi-scan
_exptl_absorpt_process_details '(<i>SADABS</i>; Sheldrick, 1996)'
_exptl_crystal_colour colorless
_exptl_crystal_density_diffrn 1.350
_exptl_crystal_density_method 'not measured'
_exptl_crystal_description plate
_exptl_crystal_F_000 184
_exptl_crystal_size_max 0.24
_exptl_crystal_size_mid 0.20
_exptl_crystal_size_min 0.10
_refine_diff_density_max 0.269
_refine_diff_density_min -0.194
_refine_ls_extinction_coef 0.057(12)
_refine_ls_extinction_expression Fc^*^=kFc[1+0.001xFc^2^\l^3^/sin(2\q)]^-1/4^
_refine_ls_extinction_method 'SHELXL97 (Sheldrick, 2008)'
_refine_ls_goodness_of_fit_ref 1.051
_refine_ls_hydrogen_treatment mixed
_refine_ls_matrix_type full
_refine_ls_number_parameters 118
_refine_ls_number_reflns 1925
_refine_ls_number_restraints 0
_refine_ls_restrained_S_all 1.051
_refine_ls_R_factor_all 0.0991
_refine_ls_R_factor_gt 0.0546
_refine_ls_shift/su_max 0.000
_refine_ls_shift/su_mean 0.000
_refine_ls_structure_factor_coef Fsqd
_refine_ls_weighting_details 'calc w=1/[\s^2^(Fo^2^)+(0.038P)^2^+0.2496P] where P=(Fo^2^+2Fc^2^)/3'
_refine_ls_weighting_scheme calc
_refine_ls_wR_factor_gt 0.1088
_refine_ls_wR_factor_ref 0.1288
_reflns_number_gt 1222
_reflns_number_total 1925
_reflns_threshold_expression I>2\s(I)
_cod_data_source_file is2399.cif
_cod_data_source_block I
_cod_database_code 2222078
_cod_database_fobs_code 2222078

loop_
_symmetry_equiv_pos_as_xyz
'x, y, z'
'-x, -y, -z'

loop_
_atom_site_type_symbol
_atom_site_label
_atom_site_fract_x
_atom_site_fract_y
_atom_site_fract_z
_atom_site_U_iso_or_equiv
_atom_site_adp_type
_atom_site_calc_flag
_atom_site_refinement_flags
_atom_site_occupancy
_atom_site_disorder_assembly
_atom_site_disorder_group
O O1 0.4359(3) 0.5154(3) 0.88398(12) 0.0583(5) Uani d . 1 . .
O O2 0.2703(4) 0.2964(3) 1.01503(13) 0.0620(5) Uani d . 1 . .
O O3 0.7370(4) -0.1284(3) 0.57741(15) 0.0709(6) Uani d . 1 . .
O O4 0.8260(3) 0.2120(3) 0.55122(14) 0.0632(5) Uani d . 1 . .
C C1 0.2929(4) 0.3798(3) 0.91784(16) 0.0386(5) Uani d . 1 . .
C C2 0.1278(4) 0.2898(4) 0.85544(16) 0.0420(5) Uani d . 1 . .
H H2 -0.0488 0.3021 0.8932 0.050 Uiso calc R 1 . .
C C3 0.2176(4) 0.0476(3) 0.84796(17) 0.0457(6) Uani d . 1 . .
H H3A 0.2410 -0.0240 0.9161 0.055 Uiso calc R 1 . .
H H3B 0.0853 -0.0174 0.8242 0.055 Uiso calc R 1 . .
C C4 0.1185(4) 0.4153(4) 0.74843(17) 0.0493(6) Uani d . 1 . .
H H4A -0.0264 0.3782 0.7208 0.059 Uiso calc R 1 . .
H H4B 0.0878 0.5694 0.7557 0.059 Uiso calc R 1 . .
C C5 0.4695(4) 0.0121(3) 0.77409(16) 0.0411(5) Uani d . 1 . .
H H5A 0.5175 -0.1420 0.7694 0.049 Uiso calc R 1 . .
H H5B 0.6056 0.0664 0.8006 0.049 Uiso calc R 1 . .
C C6 0.3638(4) 0.3713(4) 0.67093(17) 0.0457(6) Uani d . 1 . .
H H6A 0.3350 0.4396 0.6028 0.055 Uiso calc R 1 . .
H H6B 0.5029 0.4346 0.6907 0.055 Uiso calc R 1 . .
C C7 0.4420(4) 0.1286(3) 0.66664(16) 0.0411(5) Uani d . 1 . .
H H7 0.3028 0.0710 0.6423 0.049 Uiso calc R 1 . .
C C8 0.6862(4) 0.0769(4) 0.59270(16) 0.0432(5) Uani d . 1 . .
H H1 0.369(7) 0.355(6) 1.048(3) 0.106(12) Uiso d . 1 . .
H H8 0.898(8) -0.163(6) 0.526(3) 0.128(13) Uiso d . 1 . .

loop_
_atom_site_aniso_label
_atom_site_aniso_U_11
_atom_site_aniso_U_22
_atom_site_aniso_U_33
_atom_site_aniso_U_12
_atom_site_aniso_U_13
_atom_site_aniso_U_23
O1 0.0785(12) 0.0610(11) 0.0431(9) -0.0335(10) -0.0145(8) -0.0002(8)
O2 0.0795(13) 0.0717(12) 0.0413(10) -0.0360(10) -0.0111(9) 0.0020(8)
O3 0.0759(13) 0.0525(11) 0.0741(13) -0.0054(9) 0.0251(10) -0.0191(9)
O4 0.0571(11) 0.0595(11) 0.0685(12) -0.0124(9) 0.0167(9) -0.0190(9)
C1 0.0371(11) 0.0377(11) 0.0396(12) -0.0004(9) -0.0016(9) -0.0091(9)
C2 0.0299(10) 0.0512(13) 0.0452(12) -0.0048(9) 0.0017(9) -0.0163(10)
C3 0.0454(12) 0.0447(13) 0.0476(13) -0.0145(10) 0.0045(10) -0.0131(10)
C4 0.0422(12) 0.0544(14) 0.0531(14) 0.0066(10) -0.0150(10) -0.0168(11)
C5 0.0437(12) 0.0358(11) 0.0422(12) -0.0034(9) 0.0003(9) -0.0084(9)
C6 0.0490(13) 0.0490(13) 0.0378(12) 0.0017(10) -0.0098(10) -0.0038(10)
C7 0.0377(11) 0.0491(13) 0.0383(11) -0.0058(9) -0.0051(9) -0.0122(9)
C8 0.0450(12) 0.0483(14) 0.0366(11) -0.0024(10) -0.0057(9) -0.0097(10)

loop_
_atom_type_symbol
_atom_type_description
_atom_type_scat_dispersion_real
_atom_type_scat_dispersion_imag
_atom_type_scat_source
C C 0.0033 0.0016 'International Tables Vol C Tables 4.2.6.8 and 6.1.1.4'
H H 0.0000 0.0000 'International Tables Vol C Tables 4.2.6.8 and 6.1.1.4'
N N 0.0061 0.0033 'International Tables Vol C Tables 4.2.6.8 and 6.1.1.4'
O O 0.0106 0.0060 'International Tables Vol C Tables 4.2.6.8 and 6.1.1.4'

loop_
_geom_angle_atom_site_label_1
_geom_angle_atom_site_label_2
_geom_angle_atom_site_label_3
_geom_angle_site_symmetry_1
_geom_angle_site_symmetry_3
_geom_angle
_geom_angle_publ_flag
C1 O2 H1 . . 110(2) ?
C8 O3 H8 . . 114(2) ?
O1 C1 O2 . . 121.6(2) ?
O1 C1 C2 . . 124.7(2) ?
O2 C1 C2 . . 113.66(19) ?
C1 C2 C4 . . 113.11(18) ?
C1 C2 C3 . . 109.99(18) ?
C4 C2 C3 . . 111.41(17) ?
C1 C2 H2 . . 107.3 ?
C4 C2 H2 . . 107.3 ?
C3 C2 H2 . . 107.3 ?
C5 C3 C2 . . 111.67(17) ?
C5 C3 H3A . . 109.3 ?
C2 C3 H3A . . 109.3 ?
C5 C3 H3B . . 109.3 ?
C2 C3 H3B . . 109.3 ?
H3A C3 H3B . . 107.9 ?
C6 C4 C2 . . 114.13(18) ?
C6 C4 H4A . . 108.7 ?
C2 C4 H4A . . 108.7 ?
C6 C4 H4B . . 108.7 ?
C2 C4 H4B . . 108.7 ?
H4A C4 H4B . . 107.6 ?
C3 C5 C7 . . 110.71(18) ?
C3 C5 H5A . . 109.5 ?
C7 C5 H5A . . 109.5 ?
C3 C5 H5B . . 109.5 ?
C7 C5 H5B . . 109.5 ?
H5A C5 H5B . . 108.1 ?
C7 C6 C4 . . 111.18(19) ?
C7 C6 H6A . . 109.4 ?
C4 C6 H6A . . 109.4 ?
C7 C6 H6B . . 109.4 ?
C4 C6 H6B . . 109.4 ?
H6A C6 H6B . . 108.0 ?
C8 C7 C6 . . 113.13(18) ?
C8 C7 C5 . . 109.85(18) ?
C6 C7 C5 . . 111.08(17) ?
C8 C7 H7 . . 107.5 ?
C6 C7 H7 . . 107.5 ?
C5 C7 H7 . . 107.5 ?
O4 C8 O3 . . 122.7(2) ?
O4 C8 C7 . . 123.5(2) ?
O3 C8 C7 . . 113.8(2) ?

loop_
_geom_bond_atom_site_label_1
_geom_bond_atom_site_label_2
_geom_bond_site_symmetry_2
_geom_bond_distance
_geom_bond_publ_flag
O1 C1 . 1.209(2) ?
O2 C1 . 1.312(3) ?
O2 H1 . 0.88(4) ?
O3 C8 . 1.310(3) ?
O3 H8 . 1.01(4) ?
O4 C8 . 1.217(3) ?
C1 C2 . 1.503(3) ?
C2 C4 . 1.528(3) ?
C2 C3 . 1.534(3) ?
C2 H2 . 0.9800 ?
C3 C5 . 1.520(3) ?
C3 H3A . 0.9700 ?
C3 H3B . 0.9700 ?
C4 C6 . 1.527(3) ?
C4 H4A . 0.9700 ?
C4 H4B . 0.9700 ?
C5 C7 . 1.526(3) ?
C5 H5A . 0.9700 ?
C5 H5B . 0.9700 ?
C6 C7 . 1.523(3) ?
C6 H6A . 0.9700 ?
C6 H6B . 0.9700 ?
C7 C8 . 1.505(3) ?
C7 H7 . 0.9800 ?

loop_
_geom_hbond_atom_site_label_D
_geom_hbond_atom_site_label_H
_geom_hbond_atom_site_label_A
_geom_hbond_site_symmetry_A
_geom_hbond_distance_DH
_geom_hbond_distance_HA
_geom_hbond_distance_DA
_geom_hbond_angle_DHA
O2 H1 O1 2_667 0.88(4) 1.81(4) 2.684(2) 178(4)
O3 H8 O4 2_756 1.01(4) 1.65(4) 2.658(2) 175(4)

loop_
_geom_torsion_atom_site_label_1
_geom_torsion_atom_site_label_2
_geom_torsion_atom_site_label_3
_geom_torsion_atom_site_label_4
_geom_torsion_site_symmetry_1
_geom_torsion_site_symmetry_2
_geom_torsion_site_symmetry_3
_geom_torsion_site_symmetry_4
_geom_torsion
_geom_torsion_publ_flag
O1 C1 C2 C4 . . . . -10.6(3) ?
O2 C1 C2 C4 . . . . 169.74(18) ?
O1 C1 C2 C3 . . . . 114.7(2) ?
O2 C1 C2 C3 . . . . -65.0(2) ?
C1 C2 C3 C5 . . . . -74.0(2) ?
C4 C2 C3 C5 . . . . 52.3(2) ?
C1 C2 C4 C6 . . . . 74.9(2) ?
C3 C2 C4 C6 . . . . -49.6(2) ?
C2 C3 C5 C7 . . . . -57.3(2) ?
C2 C4 C6 C7 . . . . 51.0(2) ?
C4 C6 C7 C8 . . . . -178.86(18) ?
C4 C6 C7 C5 . . . . -54.8(2) ?
C3 C5 C7 C8 . . . . -175.50(17) ?
C3 C5 C7 C6 . . . . 58.6(2) ?
C6 C7 C8 O4 . . . . 9.4(3) ?
C5 C7 C8 O4 . . . . -115.3(2) ?
C6 C7 C8 O3 . . . . -171.16(19) ?
C5 C7 C8 O3 . . . . 64.1(2) ?

loop_
_cod_related_entry_id
_cod_related_entry_database
_cod_related_entry_code
1 ChemSpider 13484
